data_2107457
loop_
_publ_author_name
'Sovago, Ioana'
'Gutmann, Matthias J.'
'Senn, Hans Martin'
'Thomas, Lynne H.'
'Wilson, Chick C.'
'Farrugia, Louis J.'

_publ_section_title
;
 Electron density, disorder and polymorphism: high-resolution diffraction
 studies of the highly polymorphic neuralgic drug carbamazepine
;
_journal_coeditor_code BI5051
_journal_issue 1
_journal_name_full 'Acta Crystallographica Section B'
_journal_page_first 39
_journal_page_last 50
_journal_paper_doi 10.1107/S2052520615019538
_journal_volume 72
_journal_year 2016
_chemical_formula_moiety 'C15 H12 N2 O, 2(H2 O)'
_chemical_formula_sum 'C15 H16 N2 O3'
_chemical_formula_weight 272.3
_chemical_name_systematic
;
 ?
;
_space_group_IT_number 14
_symmetry_cell_setting monoclinic
_symmetry_space_group_name_Hall '-P 2ybc'
_symmetry_space_group_name_H-M 'P 1 21/c 1'
_atom_sites_solution_hydrogens mixed
_atom_sites_solution_primary direct
_atom_sites_solution_secondary direct
_audit_conform_dict_name cif_core.dic
_audit_conform_dict_version 2.4.3
_audit_creation_method 'WinGX routine CIF_UPDATE'
_cell_angle_alpha 90
_cell_angle_beta 103.763(12)
_cell_angle_gamma 90
_cell_formula_units_Z 4
_cell_length_a 10.144(4)
_cell_length_b 28.891(11)
_cell_length_c 4.847(2)
_cell_measurement_reflns_used 1597
_cell_measurement_temperature 100(2)
_cell_measurement_theta_max 25.2
_cell_measurement_theta_min 2.82
_cell_volume 1379.7(9)
_computing_cell_refinement 'SAINT V8.27B integration software'
_computing_data_collection 'Bruker APEX2 software'
_computing_data_reduction 'SORTAV (Blessing, 1995)'
_computing_molecular_graphics 'ORTEP-3 for Windows (Farrugia, 2012)'
_computing_publication_material 'WinGX publication routines (Farrugia, 2012)'
_computing_structure_refinement 'SHELXL-2013 (Sheldrick, 2013)'
_computing_structure_solution 'SIR-92 (Altomare et al., 1994)'
_diffrn_ambient_temperature 100(2)
_diffrn_measured_fraction_theta_full 0.973
_diffrn_measured_fraction_theta_max 0.999
_diffrn_measurement_device '\k-geometry diffractometer'
_diffrn_measurement_device_type 'Bruker APEX-II'
_diffrn_measurement_method '\f or \w oscillation scans'
_diffrn_radiation_monochromator graphite
_diffrn_radiation_type MoK\a
_diffrn_radiation_wavelength 0.71073
_diffrn_reflns_av_R_equivalents 0.068
_diffrn_reflns_limit_h_max 12
_diffrn_reflns_limit_h_min -12
_diffrn_reflns_limit_k_max 34
_diffrn_reflns_limit_k_min -34
_diffrn_reflns_limit_l_max 6
_diffrn_reflns_limit_l_min -6
_diffrn_reflns_number 13851
_diffrn_reflns_reduction_process
;
        Scaled and merged with Sortav
        R.H. Blessing, (1987) Cryst. Rev. 1, 3-58
        R.H. Blessing, (1989) J. Appl. Cryst. 22, 396-397
;
_diffrn_reflns_theta_full 25.242
_diffrn_reflns_theta_max 25.014
_diffrn_reflns_theta_min 1.41
_exptl_absorpt_coefficient_mu 0.093
_exptl_absorpt_correction_T_max 0.745
_exptl_absorpt_correction_T_min 0.648
_exptl_absorpt_correction_type multi-scan
_exptl_absorpt_process_details
;
SADABS-2012/1 - Bruker AXS area detector scaling and absorption correction
;
_exptl_crystal_colour colourless
_exptl_crystal_density_diffrn 1.311
_exptl_crystal_density_method 'not measured'
_exptl_crystal_description prism
_exptl_crystal_F_000 576
_exptl_crystal_size_max 0.4
_exptl_crystal_size_mid 0.29
_exptl_crystal_size_min 0.18
_refine_diff_density_max 0.175
_refine_diff_density_min -0.182
_refine_ls_extinction_method none
_refine_ls_goodness_of_fit_ref 0.992
_refine_ls_hydrogen_treatment mixed
_refine_ls_matrix_type full
_refine_ls_number_constraints 0
_refine_ls_number_parameters 214
_refine_ls_number_reflns 2433
_refine_ls_number_restraints 10
_refine_ls_restrained_S_all 0.99
_refine_ls_R_factor_all 0.0936
_refine_ls_R_factor_gt 0.0441
_refine_ls_shift/su_max 0
_refine_ls_shift/su_mean 0
_refine_ls_structure_factor_coef Fsqd
_refine_ls_weighting_details 'w=1/[\s^2^(Fo^2^)+(0.0242P)^2^] where P=(Fo^2^+2Fc^2^)/3'
_refine_ls_weighting_scheme calc
_refine_ls_wR_factor_gt 0.0743
_refine_ls_wR_factor_ref 0.0822
_reflns_number_gt 1534
_reflns_number_total 2433
_reflns_threshold_expression 'I > 2\s(I)'
_cod_data_source_file bi5051sup1.cif
_cod_data_source_block dihydrate_mono_XRAY
_cod_depositor_comments
;Adding full bibliography for 2107456--2107460.cif.

 Adding full bibliography for 2107456--2107460.cif.
;
_cod_original_cell_volume 1379.7(10)
_cod_original_sg_symbol_H-M 'P 21/c'
_cod_database_code 2107457
_cod_database_fobs_code 2107457

loop_
_symmetry_equiv_pos_as_xyz
'x, y, z'
'-x, y+1/2, -z+1/2'
'-x, -y, -z'
'x, -y-1/2, z-1/2'

loop_
_atom_site_type_symbol
_atom_site_label
_atom_site_fract_x
_atom_site_fract_y
_atom_site_fract_z
_atom_site_U_iso_or_equiv
_atom_site_adp_type
_atom_site_calc_flag
_atom_site_occupancy
_atom_site_disorder_assembly
_atom_site_disorder_group
O O1 0.3864(5) 0.04784(17) 0.5278(9) 0.0142(12) Uiso d 0.5 A 1
N N1A 0.3827(7) 0.0458(2) 0.5714(12) 0.0184(16) Uiso d 0.5 A 2
N N1 0.6164(7) 0.0483(2) 0.6358(11) 0.0184(16) Uiso d 0.5 A 1
O O1A 0.6147(5) 0.04588(17) 0.6820(9) 0.0142(12) Uiso d 0.5 A 2
N N2 0.50028(19) 0.11071(5) 0.7684(3) 0.0167(4) Uani d 1 . .
C C1 0.5000(2) 0.06664(6) 0.6571(4) 0.0172(5) Uani d 1 . .
C C2 0.3756(2) 0.13429(7) 0.7725(4) 0.0165(5) Uani d 1 . .
C C3 0.2904(2) 0.11688(7) 0.9343(4) 0.0192(5) Uani d 1 . .
H H3 0.3153 0.0897 1.0443 0.023 Uiso calc 1 . .
C C4 0.1692(2) 0.13919(7) 0.9357(4) 0.0202(5) Uani d 1 . .
H H4 0.111 0.1272 1.0458 0.024 Uiso calc 1 . .
C C5 0.1335(2) 0.17915(7) 0.7745(4) 0.0191(5) Uani d 1 . .
H H5 0.0506 0.1944 0.7739 0.023 Uiso calc 1 . .
C C6 0.2187(2) 0.19659(7) 0.6156(4) 0.0187(5) Uani d 1 . .
H H6 0.1928 0.2238 0.5061 0.022 Uiso calc 1 . .
C C7 0.3423(2) 0.17523(6) 0.6117(4) 0.0153(5) Uani d 1 . .
C C8 0.4321(2) 0.19605(7) 0.4476(4) 0.0177(5) Uani d 1 . .
H H8 0.3892 0.2111 0.2755 0.021 Uiso calc 1 . .
C C9 0.5683(2) 0.19592(7) 0.5157(4) 0.0178(5) Uani d 1 . .
H H9 0.6117 0.2108 0.3863 0.021 Uiso calc 1 . .
C C10 0.6575(2) 0.17523(7) 0.7691(4) 0.0164(5) Uani d 1 . .
C C11 0.7816(2) 0.19654(7) 0.8968(4) 0.0192(5) Uani d 1 . .
H H11 0.8078 0.2237 0.8127 0.023 Uiso calc 1 . .
C C12 0.8666(2) 0.17921(7) 1.1413(4) 0.0184(5) Uani d 1 . .
H H12 0.9492 0.1947 1.2241 0.022 Uiso calc 1 . .
C C13 0.8315(2) 0.13912(7) 1.2666(4) 0.0202(5) Uani d 1 . .
H H13 0.89 0.127 1.4339 0.024 Uiso calc 1 . .
C C14 0.7098(2) 0.11696(7) 1.1437(4) 0.0188(5) Uani d 1 . .
H H14 0.6846 0.0898 1.229 0.023 Uiso calc 1 . .
C C15 0.6246(2) 0.13438(7) 0.8966(4) 0.0161(5) Uani d 1 . .
H H1A 0.6980(16) 0.0567(12) 0.744(7) 0.020(6) Uiso d 0.5 B 1
H H1B 0.613(4) 0.0179(4) 0.595(7) 0.020(6) Uiso d 0.5 C 1
H H1C 0.3025(17) 0.0606(10) 0.539(8) 0.020(6) Uiso d 0.5 D 2
H H1D 0.392(4) 0.0186(5) 0.487(7) 0.020(6) Uiso d 0.5 E 2
O O2 0.0834(2) 0.04804(6) 0.3458(3) 0.0365(5) Uani d 1 . .
H H2A 0.037(2) 0.0527(9) 0.480(4) 0.067(10) Uiso d 1 . .
H H2B 0.1718(17) 0.054(2) 0.424(13) 0.12(3) Uiso d 0.5 F 1
H H2C 0.094(7) 0.0173(3) 0.330(13) 0.09(2) Uiso d 0.5 G 2
O O3 0.9176(2) 0.04805(6) 0.7630(3) 0.0374(5) Uani d 1 . .
H H3A 0.961(3) 0.0507(9) 0.9472(18) 0.068(9) Uiso d 1 . .
H H3B 0.917(6) 0.0175(3) 0.726(10) 0.044(15) Uiso d 0.5 H 1
H H3C 0.8300(17) 0.055(2) 0.751(13) 0.10(3) Uiso d 0.5 I 2

loop_
_atom_site_aniso_label
_atom_site_aniso_U_11
_atom_site_aniso_U_22
_atom_site_aniso_U_33
_atom_site_aniso_U_12
_atom_site_aniso_U_13
_atom_site_aniso_U_23
N2 0.0173(11) 0.0108(8) 0.0222(9) 0.0004(8) 0.0050(8) -0.0021(7)
C1 0.0226(14) 0.0143(10) 0.0147(10) 0.0018(11) 0.0046(10) 0.0030(8)
C2 0.0171(14) 0.0151(11) 0.0159(10) -0.0004(10) 0.0014(9) -0.0036(8)
C3 0.0254(15) 0.0138(11) 0.0172(10) -0.0028(11) 0.0029(10) -0.0009(8)
C4 0.0237(15) 0.0190(11) 0.0191(11) -0.0033(11) 0.0075(10) -0.0050(9)
C5 0.0168(14) 0.0206(12) 0.0190(11) 0.0012(10) 0.0023(10) -0.0048(9)
C6 0.0205(14) 0.0161(11) 0.0176(10) 0.0021(10) 0.0008(10) -0.0003(8)
C7 0.0179(13) 0.0133(10) 0.0131(10) -0.0009(10) 0.0007(9) -0.0027(8)
C8 0.0247(16) 0.0149(11) 0.0134(10) 0.0011(10) 0.0040(10) 0.0009(8)
C9 0.0242(16) 0.0136(11) 0.0167(10) -0.0023(10) 0.0070(10) -0.0018(8)
C10 0.0188(14) 0.0153(11) 0.0160(10) 0.0021(10) 0.0061(9) -0.0027(8)
C11 0.0243(15) 0.0149(11) 0.0209(11) -0.0020(10) 0.0103(10) -0.0033(9)
C12 0.0165(14) 0.0181(11) 0.0202(11) -0.0002(10) 0.0034(10) -0.0052(9)
C13 0.0245(15) 0.0183(11) 0.0167(10) 0.0042(11) 0.0030(10) -0.0021(8)
C14 0.0237(15) 0.0140(11) 0.0192(11) 0.0006(10) 0.0059(10) -0.0014(8)
C15 0.0174(14) 0.0137(10) 0.0183(10) 0.0013(10) 0.0061(10) -0.0042(8)
O2 0.0595(16) 0.0239(10) 0.0306(9) -0.0041(10) 0.0198(10) -0.0038(8)
O3 0.0615(16) 0.0253(10) 0.0241(9) 0.0071(10) 0.0078(9) -0.0002(8)

loop_
_atom_type_symbol
_atom_type_description
_atom_type_scat_dispersion_real
_atom_type_scat_dispersion_imag
_atom_type_scat_source
O O 0.0106 0.006 'International Tables Vol C Tables 4.2.6.8 and 6.1.1.4'
N N 0.0061 0.0033 'International Tables Vol C Tables 4.2.6.8 and 6.1.1.4'
C C 0.0033 0.0016 'International Tables Vol C Tables 4.2.6.8 and 6.1.1.4'
H H 0 0 'International Tables Vol C Tables 4.2.6.8 and 6.1.1.4'

loop_
_geom_angle_atom_site_label_1
_geom_angle_atom_site_label_2
_geom_angle_atom_site_label_3
_geom_angle
C1 N1A H1C 123(2)
C1 N1A H1D 111(3)
H1C N1A H1D 122(4)
C1 N1 H1A 124(2)
C1 N1 H1B 115(3)
H1A N1 H1B 112(4)
C1 N2 C15 121.78(18)
C1 N2 C2 121.35(18)
C15 N2 C2 116.81(14)
O1A C1 N1A 123.1(4)
O1 C1 N1 120.3(4)
O1A C1 N2 118.3(3)
O1 C1 N2 119.7(3)
N1A C1 N2 117.8(3)
N1 C1 N2 118.7(3)
C3 C2 C7 120.96(19)
C3 C2 N2 120.09(17)
C7 C2 N2 118.95(17)
C4 C3 C2 120.25(19)
C4 C3 H3 119.9
C2 C3 H3 119.9
C3 C4 C5 119.59(19)
C3 C4 H4 120.2
C5 C4 H4 120.2
C6 C5 C4 120.1(2)
C6 C5 H5 120
C4 C5 H5 120
C5 C6 C7 121.79(18)
C5 C6 H6 119.1
C7 C6 H6 119.1
C6 C7 C2 117.30(18)
C6 C7 C8 119.86(17)
C2 C7 C8 122.83(19)
C9 C8 C7 126.79(19)
C9 C8 H8 116.6
C7 C8 H8 116.6
C8 C9 C10 126.90(19)
C8 C9 H9 116.6
C10 C9 H9 116.6
C11 C10 C15 117.05(19)
C11 C10 C9 119.93(18)
C15 C10 C9 123.0(2)
C12 C11 C10 121.97(19)
C12 C11 H11 119
C10 C11 H11 119
C11 C12 C13 120.2(2)
C11 C12 H12 119.9
C13 C12 H12 119.9
C12 C13 C14 119.3(2)
C12 C13 H13 120.4
C14 C13 H13 120.4
C13 C14 C15 120.46(19)
C13 C14 H14 119.8
C15 C14 H14 119.8
C14 C15 C10 121.1(2)
C14 C15 N2 120.00(17)
C10 C15 N2 118.92(18)
H2A O2 H2B 108(5)
H2A O2 H2C 107(4)
H3A O3 H3B 105(4)
H3A O3 H3C 107(4)

loop_
_geom_bond_atom_site_label_1
_geom_bond_atom_site_label_2
_geom_bond_distance
O1 C1 1.292(6)
N1A C1 1.310(7)
N1A H1C 0.9000(11)
N1A H1D 0.9000(11)
N1 C1 1.321(7)
N1 H1A 0.9000(11)
N1 H1B 0.9001(11)
O1A C1 1.290(5)
N2 C1 1.382(2)
N2 C15 1.439(3)
N2 C2 1.441(3)
C2 C3 1.392(3)
C2 C7 1.412(3)
C3 C4 1.390(3)
C3 H3 0.95
C4 C5 1.393(3)
C4 H4 0.95
C5 C6 1.382(3)
C5 H5 0.95
C6 C7 1.401(3)
C6 H6 0.95
C7 C8 1.473(3)
C8 C9 1.342(3)
C8 H8 0.95
C9 C10 1.468(3)
C9 H9 0.95
C10 C11 1.406(3)
C10 C15 1.409(3)
C11 C12 1.383(3)
C11 H11 0.95
C12 C13 1.393(3)
C12 H12 0.95
C13 C14 1.393(3)
C13 H13 0.95
C14 C15 1.394(3)
C14 H14 0.95
O2 H2A 0.9000(11)
O2 H2B 0.9000(11)
O2 H2C 0.9000(11)
O3 H3A 0.9000(11)
O3 H3B 0.9000(11)
O3 H3C 0.9000(11)

loop_
_geom_torsion_atom_site_label_1
_geom_torsion_atom_site_label_2
_geom_torsion_atom_site_label_3
_geom_torsion_atom_site_label_4
_geom_torsion
C15 N2 C1 O1A 3.1(3)
C2 N2 C1 O1A -174.1(2)
C15 N2 C1 O1 -175.6(2)
C2 N2 C1 O1 7.2(3)
C15 N2 C1 N1A 173.0(3)
C2 N2 C1 N1A -4.2(4)
C15 N2 C1 N1 -8.7(4)
C2 N2 C1 N1 174.1(3)
C1 N2 C2 C3 64.5(2)
C15 N2 C2 C3 -112.8(2)
C1 N2 C2 C7 -115.9(2)
C15 N2 C2 C7 66.8(2)
C7 C2 C3 C4 1.3(3)
N2 C2 C3 C4 -179.10(19)
C2 C3 C4 C5 -0.2(3)
C3 C4 C5 C6 -0.3(3)
C4 C5 C6 C7 -0.3(3)
C5 C6 C7 C2 1.4(3)
C5 C6 C7 C8 -177.71(19)
C3 C2 C7 C6 -1.8(3)
N2 C2 C7 C6 178.53(18)
C3 C2 C7 C8 177.20(19)
N2 C2 C7 C8 -2.4(3)
C6 C7 C8 C9 145.4(2)
C2 C7 C8 C9 -33.6(3)
C7 C8 C9 C10 -0.3(4)
C8 C9 C10 C11 -145.2(2)
C8 C9 C10 C15 34.2(3)
C15 C10 C11 C12 -1.8(3)
C9 C10 C11 C12 177.71(18)
C10 C11 C12 C13 1.0(3)
C11 C12 C13 C14 -0.4(3)
C12 C13 C14 C15 0.7(3)
C13 C14 C15 C10 -1.6(3)
C13 C14 C15 N2 178.80(16)
C11 C10 C15 C14 2.0(3)
C9 C10 C15 C14 -177.40(18)
C11 C10 C15 N2 -178.31(16)
C9 C10 C15 N2 2.2(3)
C1 N2 C15 C14 -64.5(2)
C2 N2 C15 C14 112.9(2)
C1 N2 C15 C10 115.9(2)
C2 N2 C15 C10 -66.8(2)
